data_4108505
loop_
_publ_author_name
'Sumohan Misra'
'Gordon J. Miller'

_publ_section_title
;
 Gd5-xYxTt4 (Tt = Si or Ge): Effect of Metal Substitution on Structure,
 Bonding, and Magnetism
;
_journal_name_full 'Journal of the American Chemical Society'
_journal_page_first 13900
_journal_page_last 13911
_journal_paper_doi 10.1021/ja802848r
_journal_volume 130
_journal_year 2008
_chemical_formula_sum 'Gd5 Si4'
_chemical_formula_weight 898.61
_chemical_name_systematic
; 
 ? 
;
_space_group_IT_number 62
_symmetry_cell_setting orthorhombic
_symmetry_space_group_name_Hall '-P 2ac 2n'
_symmetry_space_group_name_H-M 'P n m a'
_atom_sites_solution_hydrogens geom
_atom_sites_solution_primary direct
_atom_sites_solution_secondary difmap
_audit_creation_method SHELXL-97
_cell_angle_alpha 90.00
_cell_angle_beta 90.00
_cell_angle_gamma 90.00
_cell_formula_units_Z 4
_cell_length_a 7.4823(18)
_cell_length_b 14.738(4)
_cell_length_c 7.7460(18)
_cell_measurement_temperature 298(2)
_cell_volume 854.2(4)
_computing_cell_refinement 'Bruker SMART'
_computing_data_collection 'Bruker SMART'
_computing_data_reduction 'Bruker SAINT'
_computing_molecular_graphics 'Bruker SHELXTL'
_computing_publication_material 'Bruker SHELXTL'
_computing_structure_refinement 'SHELXL-97 (Sheldrick, 1997)'
_computing_structure_solution 'SHELXS-97 (Sheldrick, 1990)'
_diffrn_ambient_temperature 298(2)
_diffrn_measured_fraction_theta_full 1.000
_diffrn_measured_fraction_theta_max 0.973
_diffrn_measurement_device_type 'CCD area detector'
_diffrn_measurement_method 'phi and omega scans'
_diffrn_radiation_monochromator graphite
_diffrn_radiation_source 'fine-focus sealed tube'
_diffrn_radiation_type MoK\a
_diffrn_radiation_wavelength 0.71073
_diffrn_reflns_av_R_equivalents 0.0608
_diffrn_reflns_av_sigmaI/netI 0.0433
_diffrn_reflns_limit_h_max 9
_diffrn_reflns_limit_h_min -9
_diffrn_reflns_limit_k_max 19
_diffrn_reflns_limit_k_min -18
_diffrn_reflns_limit_l_max 10
_diffrn_reflns_limit_l_min -10
_diffrn_reflns_number 6866
_diffrn_reflns_theta_full 25.00
_diffrn_reflns_theta_max 28.28
_diffrn_reflns_theta_min 2.76
_exptl_absorpt_coefficient_mu 38.747
_exptl_absorpt_correction_type none
_exptl_crystal_colour Metallic
_exptl_crystal_density_diffrn 6.988
_exptl_crystal_density_meas 0
_exptl_crystal_description Plates
_exptl_crystal_F_000 1504
_exptl_crystal_size_max 0.07
_exptl_crystal_size_mid 0.03
_exptl_crystal_size_min 0.008
_refine_diff_density_max 2.061
_refine_diff_density_min -1.898
_refine_diff_density_rms 0.448
_refine_ls_extinction_coef 0.00012(5)
_refine_ls_extinction_expression Fc^*^=kFc[1+0.001xFc^2^\l^3^/sin(2\q)]^-1/4^
_refine_ls_extinction_method SHELXL
_refine_ls_goodness_of_fit_ref 1.102
_refine_ls_hydrogen_treatment mixed
_refine_ls_matrix_type full
_refine_ls_number_parameters 47
_refine_ls_number_reflns 1067
_refine_ls_number_restraints 0
_refine_ls_restrained_S_all 1.102
_refine_ls_R_factor_all 0.0433
_refine_ls_R_factor_gt 0.0326
_refine_ls_shift/su_max 0.000
_refine_ls_shift/su_mean 0.000
_refine_ls_structure_factor_coef Fsqd
_refine_ls_weighting_details 'calc w=1/[\s^2^(Fo^2^)+(0.0113P)^2^+15.1820P] where P=(Fo^2^+2Fc^2^)/3'
_refine_ls_weighting_scheme calc
_refine_ls_wR_factor_gt 0.0591
_refine_ls_wR_factor_ref 0.0616
_reflns_number_gt 930
_reflns_number_total 1067
_reflns_threshold_expression >2sigma(I)
_cod_data_source_file ja802848r_si_002_GdYSi_0.cif
_cod_data_source_block sm47241x
_cod_database_code 4108505

loop_
_symmetry_equiv_pos_as_xyz
'x, y, z'
'-x+1/2, -y, z+1/2'
'-x, y+1/2, -z'
'x+1/2, -y+1/2, -z+1/2'
'-x, -y, -z'
'x-1/2, y, -z-1/2'
'x, -y-1/2, z'
'-x-1/2, y-1/2, z-1/2'

loop_
_atom_site_label
_atom_site_type_symbol
_atom_site_fract_x
_atom_site_fract_y
_atom_site_fract_z
_atom_site_U_iso_or_equiv
_atom_site_adp_type
_atom_site_occupancy
_atom_site_symmetry_multiplicity
_atom_site_calc_flag
_atom_site_refinement_flags
Gd1 Gd 1.02889(7) 0.40282(3) 0.18272(6) 0.00918(16) Uani 1 1 d .
Gd2 Gd 0.68368(7) 0.37766(3) 0.82043(6) 0.00760(15) Uani 1 1 d .
Gd3 Gd 0.14418(10) 0.7500 0.51115(9) 0.00748(18) Uani 1 2 d S
Si1 Si 0.8562(4) 0.4602(2) 0.5281(4) 0.0097(6) Uani 1 1 d .
Si2 Si 0.0210(5) 0.7500 0.0998(5) 0.0090(9) Uani 1 2 d S
Si3 Si 0.2589(6) 0.7500 0.8748(6) 0.0102(9) Uani 1 2 d S

loop_
_atom_site_aniso_label
_atom_site_aniso_U_11
_atom_site_aniso_U_22
_atom_site_aniso_U_33
_atom_site_aniso_U_23
_atom_site_aniso_U_13
_atom_site_aniso_U_12
Gd1 0.0095(3) 0.0093(3) 0.0088(3) -0.0011(2) 0.0015(2) -0.00147(19)
Gd2 0.0082(3) 0.0068(3) 0.0078(3) 0.00010(19) 0.0011(2) 0.00044(18)
Gd3 0.0072(4) 0.0074(4) 0.0078(4) 0.000 0.0003(3) 0.000
Si1 0.0115(15) 0.0110(15) 0.0066(14) 0.0022(11) -0.0004(12) -0.0011(11)
Si2 0.005(2) 0.010(2) 0.013(2) 0.000 0.0012(16) 0.000
Si3 0.009(2) 0.011(2) 0.011(2) 0.000 -0.0009(16) 0.000

loop_
_atom_type_symbol
_atom_type_description
_atom_type_scat_dispersion_real
_atom_type_scat_dispersion_imag
_atom_type_scat_source
Si Si 0.0817 0.0704 'International Tables Vol C Tables 4.2.6.8 and 6.1.1.4'
Gd Gd -0.1653 3.9035 'International Tables Vol C Tables 4.2.6.8 and 6.1.1.4'

loop_
_geom_angle_atom_site_label_1
_geom_angle_atom_site_label_2
_geom_angle_atom_site_label_3
_geom_angle
_geom_angle_site_symmetry_1
_geom_angle_site_symmetry_3
Si1 Gd1 Si1 136.10(10) 6_656 .
Si1 Gd1 Si3 92.67(10) 6_656 2_664
Si1 Gd1 Si3 89.87(9) . 2_664
Si1 Gd1 Si1 89.07(4) 6_656 5_766
Si1 Gd1 Si1 47.14(10) . 5_766
Si3 Gd1 Si1 89.10(8) 2_664 5_766
Si1 Gd1 Si3 132.00(9) 6_656 5_666
Si1 Gd1 Si3 91.86(9) . 5_666
Si3 Gd1 Si3 84.24(6) 2_664 5_666
Si1 Gd1 Si3 138.54(10) 5_766 5_666
Si1 Gd1 Si2 85.54(9) 6_656 5_665
Si1 Gd1 Si2 138.15(9) . 5_665
Si3 Gd1 Si2 82.91(9) 2_664 5_665
Si1 Gd1 Si2 170.13(9) 5_766 5_665
Si3 Gd1 Si2 46.50(10) 5_666 5_665
Si1 Gd1 Gd3 146.17(6) 6_656 5_666
Si1 Gd1 Gd3 55.78(6) . 5_666
Si3 Gd1 Gd3 53.55(8) 2_664 5_666
Si1 Gd1 Gd3 91.80(6) 5_766 5_666
Si3 Gd1 Gd3 52.08(8) 5_666 5_666
Si2 Gd1 Gd3 88.11(6) 5_665 5_666
Si1 Gd1 Gd3 55.23(6) 6_656 2_664
Si1 Gd1 Gd3 141.21(6) . 2_664
Si3 Gd1 Gd3 51.51(8) 2_664 2_664
Si1 Gd1 Gd3 118.86(6) 5_766 2_664
Si3 Gd1 Gd3 87.97(7) 5_666 2_664
Si2 Gd1 Gd3 51.38(7) 5_665 2_664
Gd3 Gd1 Gd3 95.68(2) 5_666 2_664
Si1 Gd1 Gd2 104.59(6) 6_656 2_664
Si1 Gd1 Gd2 48.82(5) . 2_664
Si3 Gd1 Gd2 134.31(7) 2_664 2_664
Si1 Gd1 Gd2 50.17(6) 5_766 2_664
Si3 Gd1 Gd2 111.50(6) 5_666 2_664
Si2 Gd1 Gd2 139.40(7) 5_665 2_664
Gd3 Gd1 Gd2 101.77(2) 5_666 2_664
Gd3 Gd1 Gd2 159.319(19) 2_664 2_664
Si1 Gd1 Gd2 100.10(6) 6_656 1_554
Si1 Gd1 Gd2 112.25(6) . 1_554
Si3 Gd1 Gd2 128.33(6) 2_664 1_554
Si1 Gd1 Gd2 140.39(6) 5_766 1_554
Si3 Gd1 Gd2 50.65(7) 5_666 1_554
Si2 Gd1 Gd2 49.06(7) 5_665 1_554
Gd3 Gd1 Gd2 100.58(2) 5_666 1_554
Gd3 Gd1 Gd2 97.34(2) 2_664 1_554
Gd2 Gd1 Gd2 90.338(17) 2_664 1_554
Si1 Gd1 Gd1 51.16(6) 6_656 6_656
Si1 Gd1 Gd1 99.83(6) . 6_656
Si3 Gd1 Gd1 51.98(7) 2_664 6_656
Si1 Gd1 Gd1 62.87(6) 5_766 6_656
Si3 Gd1 Gd1 134.18(6) 5_666 6_656
Si2 Gd1 Gd1 107.43(7) 5_665 6_656
Gd3 Gd1 Gd1 100.00(2) 5_666 6_656
Gd3 Gd1 Gd1 56.051(17) 2_664 6_656
Gd2 Gd1 Gd1 109.353(16) 2_664 6_656
Gd2 Gd1 Gd1 147.77(2) 1_554 6_656
Si1 Gd1 Gd1 155.98(6) 6_656 6_556
Si1 Gd1 Gd1 50.54(6) . 6_556
Si3 Gd1 Gd1 111.16(8) 2_664 6_556
Si1 Gd1 Gd1 94.16(6) 5_766 6_556
Si3 Gd1 Gd1 51.62(7) 5_666 6_556
Si2 Gd1 Gd1 94.13(7) 5_665 6_556
Gd3 Gd1 Gd1 57.617(17) 5_666 6_556
Gd3 Gd1 Gd1 139.259(15) 2_664 6_556
Gd2 Gd1 Gd1 61.073(13) 2_664 6_556
Gd2 Gd1 Gd1 63.08(2) 1_554 6_556
Gd1 Gd1 Gd1 148.86(3) 6_656 6_556
Si1 Gd2 Si1 97.73(4) . 2_665
Si1 Gd2 Si2 95.63(10) . 5_666
Si1 Gd2 Si2 118.97(9) 2_665 5_666
Si1 Gd2 Si2 92.66(10) . 2_565
Si1 Gd2 Si2 142.18(9) 2_665 2_565
Si2 Gd2 Si2 95.86(6) 5_666 2_565
Si1 Gd2 Si1 120.44(10) . 6_557
Si1 Gd2 Si1 50.14(11) 2_665 6_557
Si2 Gd2 Si1 142.20(10) 5_666 6_557
Si2 Gd2 Si1 93.51(9) 2_565 6_557
Si1 Gd2 Si3 143.83(10) . 5_667
Si1 Gd2 Si3 95.38(8) 2_665 5_667
Si2 Gd2 Si3 48.89(11) 5_666 5_667
Si2 Gd2 Si3 97.31(8) 2_565 5_667
Si1 Gd2 Si3 93.62(10) 6_557 5_667
Si1 Gd2 Gd3 153.24(6) . 2_565
Si1 Gd2 Gd3 98.04(6) 2_665 2_565
Si2 Gd2 Gd3 95.46(7) 5_666 2_565
Si2 Gd2 Gd3 62.00(8) 2_565 2_565
Si1 Gd2 Gd3 57.67(6) 6_557 2_565
Si3 Gd2 Gd3 55.13(8) 5_667 2_565
Si1 Gd2 Gd3 58.31(6) . 5_666
Si1 Gd2 Gd3 154.96(6) 2_665 5_666
Si2 Gd2 Gd3 61.90(8) 5_666 5_666
Si2 Gd2 Gd3 54.24(8) 2_565 5_666
Si1 Gd2 Gd3 145.83(6) 6_557 5_666
Si3 Gd2 Gd3 100.84(6) 5_667 5_666
Gd3 Gd2 Gd3 106.87(2) 2_565 5_666
Si1 Gd2 Gd1 66.57(6) . 2_665
Si1 Gd2 Gd1 53.42(6) 2_665 2_665
Si2 Gd2 Gd1 156.90(6) 5_666 2_665
Si2 Gd2 Gd1 99.43(5) 2_565 2_665
Si1 Gd2 Gd1 53.98(6) 6_557 2_665
Si3 Gd2 Gd1 144.13(7) 5_667 2_665
Gd3 Gd2 Gd1 106.98(2) 2_565 2_665
Gd3 Gd2 Gd1 114.70(2) 5_666 2_665
Si1 Gd2 Gd2 115.03(6) . 7_565
Si1 Gd2 Gd2 145.60(6) 2_665 7_565
Si2 Gd2 Gd2 50.65(5) 5_666 7_565
Si2 Gd2 Gd2 50.65(5) 2_565 7_565
Si1 Gd2 Gd2 114.13(6) 6_557 7_565
Si3 Gd2 Gd2 51.90(5) 5_667 7_565
Gd3 Gd2 Gd2 56.694(13) 2_565 7_565
Gd3 Gd2 Gd2 56.783(13) 5_666 7_565
Gd1 Gd2 Gd2 149.375(13) 2_665 7_565
Si1 Gd2 Gd1 103.49(6) . 1_556
Si1 Gd2 Gd1 65.34(6) 2_665 1_556
Si2 Gd2 Gd1 53.63(7) 5_666 1_556
Si2 Gd2 Gd1 146.20(5) 2_565 1_556
Si1 Gd2 Gd1 103.10(6) 6_557 1_556
Si3 Gd2 Gd1 52.97(7) 5_667 1_556
Gd3 Gd2 Gd1 102.71(2) 2_565 1_556
Gd3 Gd2 Gd1 110.36(2) 5_666 1_556
Gd1 Gd2 Gd1 114.185(17) 2_665 1_556
Gd2 Gd2 Gd1 95.553(11) 7_565 1_556
Si1 Gd2 Gd1 52.73(6) . 5_766
Si1 Gd2 Gd1 51.20(6) 2_665 5_766
Si2 Gd2 Gd1 96.73(6) 5_666 5_766
Si2 Gd2 Gd1 144.11(7) 2_565 5_766
Si1 Gd2 Gd1 96.76(6) 6_557 5_766
Si3 Gd2 Gd1 116.15(6) 5_667 5_766
Gd3 Gd2 Gd1 148.908(19) 2_565 5_766
Gd3 Gd2 Gd1 104.12(2) 5_666 5_766
Gd1 Gd2 Gd1 61.041(19) 2_665 5_766
Gd2 Gd2 Gd1 146.383(14) 7_565 5_766
Gd1 Gd2 Gd1 63.311(17) 1_556 5_766
Si3 Gd3 Si2 90.02(12) . 6_656
Si3 Gd3 Si3 89.91(8) . 6_557
Si2 Gd3 Si3 179.93(12) 6_656 6_557
Si3 Gd3 Si1 95.37(5) . 5_666
Si2 Gd3 Si1 88.41(6) 6_656 5_666
Si3 Gd3 Si1 91.59(6) 6_557 5_666
Si3 Gd3 Si1 95.37(5) . 3_656
Si2 Gd3 Si1 88.41(6) 6_656 3_656
Si3 Gd3 Si1 91.59(6) 6_557 3_656
Si1 Gd3 Si1 168.80(11) 5_666 3_656
Si3 Gd3 Si2 179.19(11) . .
Si2 Gd3 Si2 89.18(8) 6_656 .
Si3 Gd3 Si2 90.90(11) 6_557 .
Si1 Gd3 Si2 84.61(5) 5_666 .
Si1 Gd3 Si2 84.61(5) 3_656 .
Si3 Gd3 Gd2 128.39(6) . 2_564
Si2 Gd3 Gd2 123.99(6) 6_656 2_564
Si3 Gd3 Gd2 56.06(6) 6_557 2_564
Si1 Gd3 Gd2 53.91(6) 5_666 2_564
Si1 Gd3 Gd2 120.26(6) 3_656 2_564
Si2 Gd3 Gd2 52.19(5) . 2_564
Si3 Gd3 Gd2 128.39(6) . 8_665
Si2 Gd3 Gd2 123.99(6) 6_656 8_665
Si3 Gd3 Gd2 56.06(6) 6_557 8_665
Si1 Gd3 Gd2 120.26(6) 5_666 8_665
Si1 Gd3 Gd2 53.91(6) 3_656 8_665
Si2 Gd3 Gd2 52.19(5) . 8_665
Gd2 Gd3 Gd2 66.61(3) 2_564 8_665
Si3 Gd3 Gd2 127.31(6) . 5_666
Si2 Gd3 Gd2 54.77(6) 6_656 5_666
Si3 Gd3 Gd2 125.28(6) 6_557 5_666
Si1 Gd3 Gd2 51.84(5) 5_666 5_666
Si1 Gd3 Gd2 118.20(6) 3_656 5_666
Si2 Gd3 Gd2 52.11(5) . 5_666
Gd2 Gd3 Gd2 69.222(19) 2_564 5_666
Gd2 Gd3 Gd2 104.29(2) 8_665 5_666
Si3 Gd3 Gd2 127.31(6) . 3_656
Si2 Gd3 Gd2 54.77(6) 6_656 3_656
Si3 Gd3 Gd2 125.28(6) 6_557 3_656
Si1 Gd3 Gd2 118.20(6) 5_666 3_656
Si1 Gd3 Gd2 51.84(5) 3_656 3_656
Si2 Gd3 Gd2 52.11(5) . 3_656
Gd2 Gd3 Gd2 104.29(2) 2_564 3_656
Gd2 Gd3 Gd2 69.222(18) 8_665 3_656
Gd2 Gd3 Gd2 66.43(3) 5_666 3_656
Si3 Gd3 Gd1 57.48(6) . 5_666
Si2 Gd3 Gd1 123.28(5) 6_656 5_666
Si3 Gd3 Gd1 56.67(5) 6_557 5_666
Si1 Gd3 Gd1 55.12(6) 5_666 5_666
Si1 Gd3 Gd1 134.65(6) 3_656 5_666
Si2 Gd3 Gd1 123.05(5) . 5_666
Gd2 Gd3 Gd1 71.06(2) 2_564 5_666
Gd2 Gd3 Gd1 112.25(3) 8_665 5_666
Gd2 Gd3 Gd1 106.94(2) 5_666 5_666
Gd2 Gd3 Gd1 173.208(18) 3_656 5_666
Si3 Gd3 Gd1 57.48(6) . 3_656
Si2 Gd3 Gd1 123.28(5) 6_656 3_656
Si3 Gd3 Gd1 56.67(5) 6_557 3_656
Si1 Gd3 Gd1 134.65(6) 5_666 3_656
Si1 Gd3 Gd1 55.12(6) 3_656 3_656
Si2 Gd3 Gd1 123.05(5) . 3_656
Gd2 Gd3 Gd1 112.25(3) 2_564 3_656
Gd2 Gd3 Gd1 71.06(2) 8_665 3_656
Gd2 Gd3 Gd1 173.208(18) 5_666 3_656
Gd2 Gd3 Gd1 106.94(2) 3_656 3_656
Gd1 Gd3 Gd1 79.63(3) 5_666 3_656
Si1 Si1 Gd2 136.43(18) 5_766 .
Si1 Si1 Gd2 66.64(12) 5_766 2_664
Gd2 Si1 Gd2 137.75(11) . 2_664
Si1 Si1 Gd2 63.22(12) 5_766 6_657
Gd2 Si1 Gd2 83.45(8) . 6_657
Gd2 Si1 Gd2 129.86(10) 2_664 6_657
Si1 Si1 Gd1 136.76(18) 5_766 6_556
Gd2 Si1 Gd1 86.80(8) . 6_556
Gd2 Si1 Gd1 81.35(8) 2_664 6_556
Gd2 Si1 Gd1 139.06(11) 6_657 6_556
Si1 Si1 Gd1 67.42(12) 5_766 .
Gd2 Si1 Gd1 138.90(11) . .
Gd2 Si1 Gd1 77.76(7) 2_664 .
Gd2 Si1 Gd1 83.40(8) 6_657 .
Gd1 Si1 Gd1 78.30(7) 6_556 .
Si1 Si1 Gd3 116.89(17) 5_766 5_666
Gd2 Si1 Gd3 69.84(7) . 5_666
Gd2 Si1 Gd3 140.08(11) 2_664 5_666
Gd2 Si1 Gd3 68.43(6) 6_657 5_666
Gd1 Si1 Gd3 70.88(7) 6_556 5_666
Gd1 Si1 Gd3 69.10(6) . 5_666
Si1 Si1 Gd1 65.45(12) 5_766 5_766
Gd2 Si1 Gd1 80.38(7) . 5_766
Gd2 Si1 Gd1 83.92(8) 2_664 5_766
Gd2 Si1 Gd1 75.86(7) 6_657 5_766
Gd1 Si1 Gd1 141.09(11) 6_556 5_766
Gd1 Si1 Gd1 132.86(10) . 5_766
Gd3 Si1 Gd1 135.27(10) 5_666 5_766
Si3 Si2 Gd3 118.64(18) 1_554 6_556
Si3 Si2 Gd2 67.27(11) 1_554 3_656
Gd3 Si2 Gd2 140.63(5) 6_556 3_656
Si3 Si2 Gd2 67.27(11) 1_554 5_666
Gd3 Si2 Gd2 140.63(5) 6_556 5_666
Gd2 Si2 Gd2 78.71(10) 3_656 5_666
Si3 Si2 Gd2 140.50(5) 1_554 2_564
Gd3 Si2 Gd2 70.99(9) 6_556 2_564
Gd2 Si2 Gd2 131.80(15) 3_656 2_564
Gd2 Si2 Gd2 82.09(6) 5_666 2_564
Si3 Si2 Gd2 140.50(5) 1_554 8_665
Gd3 Si2 Gd2 70.99(9) 6_556 8_665
Gd2 Si2 Gd2 82.09(6) 3_656 8_665
Gd2 Si2 Gd2 131.80(15) 5_666 8_665
Gd2 Si2 Gd2 78.70(10) 2_564 8_665
Si3 Si2 Gd1 66.43(10) 1_554 5_665
Gd3 Si2 Gd1 71.65(8) 6_556 5_665
Gd2 Si2 Gd1 133.12(14) 3_656 5_665
Gd2 Si2 Gd1 77.31(5) 5_666 5_665
Gd2 Si2 Gd1 83.46(5) 2_564 5_665
Gd2 Si2 Gd1 142.10(14) 8_665 5_665
Si3 Si2 Gd1 66.43(10) 1_554 3_655
Gd3 Si2 Gd1 71.65(8) 6_556 3_655
Gd2 Si2 Gd1 77.31(5) 3_656 3_655
Gd2 Si2 Gd1 133.12(14) 5_666 3_655
Gd2 Si2 Gd1 142.10(14) 2_564 3_655
Gd2 Si2 Gd1 83.46(5) 8_665 3_655
Gd1 Si2 Gd1 90.82(11) 5_665 3_655
Si3 Si2 Gd3 118.27(17) 1_554 .
Gd3 Si2 Gd3 123.09(13) 6_556 .
Gd2 Si2 Gd3 65.99(8) 3_656 .
Gd2 Si2 Gd3 65.99(8) 5_666 .
Gd2 Si2 Gd3 65.81(8) 2_564 .
Gd2 Si2 Gd3 65.81(8) 8_665 .
Gd1 Si2 Gd3 134.23(6) 5_665 .
Gd1 Si2 Gd3 134.23(6) 3_655 .
Si2 Si3 Gd3 117.46(18) 1_556 .
Si2 Si3 Gd3 118.57(18) 1_556 6_657
Gd3 Si3 Gd3 123.97(15) . 6_657
Si2 Si3 Gd2 63.84(11) 1_556 3_657
Gd3 Si3 Gd2 141.41(6) . 3_657
Gd3 Si3 Gd2 68.80(8) 6_657 3_657
Si2 Si3 Gd2 63.84(11) 1_556 5_667
Gd3 Si3 Gd2 141.41(6) . 5_667
Gd3 Si3 Gd2 68.80(8) 6_657 5_667
Gd2 Si3 Gd2 76.21(10) 3_657 5_667
Si2 Si3 Gd1 134.01(6) 1_556 2_665
Gd3 Si3 Gd1 72.13(9) . 2_665
Gd3 Si3 Gd1 69.78(8) 6_657 2_665
Gd2 Si3 Gd1 137.74(15) 3_657 2_665
Gd2 Si3 Gd1 81.52(5) 5_667 2_665
Si2 Si3 Gd1 134.01(6) 1_556 8_766
Gd3 Si3 Gd1 72.13(9) . 8_766
Gd3 Si3 Gd1 69.78(8) 6_657 8_766
Gd2 Si3 Gd1 81.52(5) 3_657 8_766
Gd2 Si3 Gd1 137.74(15) 5_667 8_766
Gd1 Si3 Gd1 91.96(12) 2_665 8_766
Si2 Si3 Gd1 67.07(10) 1_556 5_666
Gd3 Si3 Gd1 70.44(8) . 5_666
Gd3 Si3 Gd1 134.07(6) 6_657 5_666
Gd2 Si3 Gd1 130.37(14) 3_657 5_666
Gd2 Si3 Gd1 76.38(6) 5_667 5_666
Gd1 Si3 Gd1 76.41(4) 2_665 5_666
Gd1 Si3 Gd1 142.57(15) 8_766 5_666
Si2 Si3 Gd1 67.07(10) 1_556 3_656
Gd3 Si3 Gd1 70.44(8) . 3_656
Gd3 Si3 Gd1 134.07(6) 6_657 3_656
Gd2 Si3 Gd1 76.38(6) 3_657 3_656
Gd2 Si3 Gd1 130.37(14) 5_667 3_656
Gd1 Si3 Gd1 142.57(15) 2_665 3_656
Gd1 Si3 Gd1 76.41(4) 8_766 3_656
Gd1 Si3 Gd1 91.38(11) 5_666 3_656

loop_
_geom_bond_atom_site_label_1
_geom_bond_atom_site_label_2
_geom_bond_distance
_geom_bond_site_symmetry_2
Gd1 Si1 3.062(3) 6_656
Gd1 Si1 3.089(3) .
Gd1 Si3 3.132(3) 2_664
Gd1 Si1 3.136(3) 5_766
Gd1 Si3 3.148(3) 5_666
Gd1 Si2 3.163(3) 5_665
Gd1 Gd3 3.5175(9) 5_666
Gd1 Gd3 3.5809(9) 2_664
Gd1 Gd2 3.7595(10) 2_664
Gd1 Gd2 3.8320(9) 1_554
Gd1 Gd1 3.8836(9) 6_656
Gd1 Gd1 3.8836(9) 6_556
Gd2 Si1 2.877(3) .
Gd2 Si1 2.895(3) 2_665
Gd2 Si2 2.967(3) 5_666
Gd2 Si2 2.967(3) 2_565
Gd2 Si1 2.977(3) 6_557
Gd2 Si3 3.049(3) 5_667
Gd2 Gd3 3.4264(9) 2_565
Gd2 Gd3 3.4345(9) 5_666
Gd2 Gd1 3.7595(10) 2_665
Gd2 Gd2 3.7629(13) 7_565
Gd2 Gd1 3.8320(9) 1_556
Gd2 Gd1 3.8848(10) 5_766
Gd3 Si3 2.945(4) .
Gd3 Si2 2.948(4) 6_656
Gd3 Si3 3.015(4) 6_557
Gd3 Si1 3.113(3) 5_666
Gd3 Si1 3.113(3) 3_656
Gd3 Si2 3.317(4) .
Gd3 Gd2 3.4264(9) 2_564
Gd3 Gd2 3.4264(9) 8_665
Gd3 Gd2 3.4345(9) 5_666
Gd3 Gd2 3.4345(9) 3_656
Gd3 Gd1 3.5175(9) 5_666
Gd3 Gd1 3.5175(9) 3_656
Si1 Si1 2.489(6) 5_766
Si1 Gd2 2.895(3) 2_664
Si1 Gd2 2.977(3) 6_657
Si1 Gd1 3.062(3) 6_556
Si1 Gd3 3.113(3) 5_666
Si1 Gd1 3.136(3) 5_766
Si2 Si3 2.491(6) 1_554
Si2 Gd3 2.948(4) 6_556
Si2 Gd2 2.967(3) 3_656
Si2 Gd2 2.967(3) 5_666
Si2 Gd2 2.967(3) 2_564
Si2 Gd2 2.967(3) 8_665
Si2 Gd1 3.163(3) 5_665
Si2 Gd1 3.163(3) 3_655
Si3 Si2 2.491(6) 1_556
Si3 Gd3 3.015(4) 6_657
Si3 Gd2 3.049(3) 3_657
Si3 Gd2 3.049(3) 5_667
Si3 Gd1 3.132(3) 2_665
Si3 Gd1 3.132(3) 8_766
Si3 Gd1 3.148(3) 5_666
Si3 Gd1 3.148(3) 3_656
